data_4331251
loop_
_publ_author_name
'Tommy Kenny'
'Simon Lamare'
'Shawkat M. Aly'
'Daniel Fortin'
'Gessie Brisard'
'Pierre D. Harvey'

_publ_section_title
;
 Reduced and Oxidized Forms of the Pt-Organometallic Version of
 Polyaniline
;
_journal_name_full 'Inorganic Chemistry'
_journal_page_first 13081
_journal_page_last 13095
_journal_paper_doi 10.1021/ic300775n
_journal_volume 51
_journal_year 2012
_chemical_formula_sum 'C28 H32 N2 Si2'
_chemical_formula_weight 452.74
_chemical_name_systematic
;
 ?
;
_space_group_IT_number 2
_symmetry_cell_setting triclinic
_symmetry_space_group_name_Hall '-P 1'
_symmetry_space_group_name_H-M 'P -1'
_atom_sites_solution_hydrogens geom
_atom_sites_solution_primary direct
_atom_sites_solution_secondary difmap
_audit_conform_dict_location ftp://ftp.iucr.org/pub/cif_core.dic
_audit_conform_dict_name cif_core.dic
_audit_conform_dict_version 2.3
_audit_creation_date 2011-03-04T13:35:00-00:00
_audit_creation_method 'WinGX routine CIF_UPDATE'
_cell_angle_alpha 103.779(17)
_cell_angle_beta 100.711(18)
_cell_angle_gamma 94.252(15)
_cell_formula_units_Z 1
_cell_length_a 6.1972(11)
_cell_length_b 8.5180(14)
_cell_length_c 13.484(3)
_cell_measurement_reflns_used 20
_cell_measurement_temperature 293(2)
_cell_measurement_theta_max 35
_cell_measurement_theta_min 30
_cell_volume 674.0(2)
_computing_cell_refinement Difrac
_computing_data_collection Difrac
_computing_data_reduction NRCVAX
_computing_structure_refinement 'SHELXL-97 (Sheldrick, 1997)'
_computing_structure_solution 'SHELXS-97 (Sheldrick, 1997)'
_diffrn_ambient_temperature 293(2)
_diffrn_measured_fraction_theta_full 0.979
_diffrn_measured_fraction_theta_max 0.979
_diffrn_measurement_device_type CAD4
_diffrn_measurement_method Omega
_diffrn_radiation_monochromator graphite
_diffrn_radiation_type CuK\a
_diffrn_radiation_wavelength 1.54176
_diffrn_reflns_av_R_equivalents 0
_diffrn_reflns_av_unetI/netI 0.053
_diffrn_reflns_limit_h_max 7
_diffrn_reflns_limit_h_min -7
_diffrn_reflns_limit_k_max 10
_diffrn_reflns_limit_k_min 0
_diffrn_reflns_limit_l_max 15
_diffrn_reflns_limit_l_min -16
_diffrn_reflns_number 2520
_diffrn_reflns_theta_full 69.96
_diffrn_reflns_theta_max 69.96
_diffrn_reflns_theta_min 3.45
_diffrn_standards_decay_% 0
_diffrn_standards_interval_count 100
_diffrn_standards_number 1
_exptl_absorpt_coefficient_mu 1.309
_exptl_absorpt_correction_T_max 0.8802
_exptl_absorpt_correction_T_min 0.6225
_exptl_absorpt_correction_type psi-scan
_exptl_absorpt_process_details empirical
_exptl_crystal_colour Colorless
_exptl_crystal_density_diffrn 1.115
_exptl_crystal_description Prism
_exptl_crystal_F_000 242
_exptl_crystal_size_max 0.4
_exptl_crystal_size_mid 0.2
_exptl_crystal_size_min 0.1
_refine_diff_density_max 0.268
_refine_diff_density_min -0.22
_refine_diff_density_rms 0.069
_refine_ls_extinction_coef 0.070(9)
_refine_ls_extinction_expression Fc^*^=kFc[1+0.001xFc^2^\l^3^/sin(2\q)]^-1/4^
_refine_ls_extinction_method SHELXL
_refine_ls_goodness_of_fit_ref 1.032
_refine_ls_hydrogen_treatment none
_refine_ls_matrix_type full
_refine_ls_number_parameters 146
_refine_ls_number_reflns 2520
_refine_ls_number_restraints 0
_refine_ls_restrained_S_all 1.032
_refine_ls_R_factor_all 0.1486
_refine_ls_R_factor_gt 0.0842
_refine_ls_shift/su_max 0
_refine_ls_shift/su_mean 0
_refine_ls_structure_factor_coef Fsqd
_refine_ls_weighting_details 'calc w=1/[\s^2^(Fo^2^)+(0.1474P)^2^+0.0000P] where P=(Fo^2^+2Fc^2^)/3'
_refine_ls_weighting_scheme calc
_refine_ls_wR_factor_gt 0.2297
_refine_ls_wR_factor_ref 0.2632
_reflns_number_gt 1325
_reflns_number_total 2520
_reflns_threshold_expression >2sigma(I)
_cod_data_source_file ic300775n_si_002_08.cif
_cod_data_source_block 4a
_cod_database_code 4331251

loop_
_symmetry_equiv_pos_as_xyz
'x, y, z'
'-x, -y, -z'

loop_
_atom_site_label
_atom_site_type_symbol
_atom_site_fract_x
_atom_site_fract_y
_atom_site_fract_z
_atom_site_U_iso_or_equiv
_atom_site_adp_type
_atom_site_occupancy
_atom_site_symmetry_multiplicity
_atom_site_calc_flag
_atom_site_refinement_flags
C1 C 0.6443(8) 0.5186(6) 0.0945(4) 0.0891(14) Uani 1 1 d .
H1 H 0.741 0.5314 0.1583 0.107 Uiso 1 1 calc R
C2 C 0.4628(8) 0.6043(6) 0.0886(4) 0.0854(13) Uani 1 1 d .
H2 H 0.4382 0.6747 0.1485 0.103 Uiso 1 1 calc R
C3 C 0.6814(7) 0.4142(5) 0.0057(4) 0.0797(12) Uani 1 1 d .
C4 C 0.9397(8) 0.2350(5) 0.0761(4) 0.0803(13) Uani 1 1 d .
C5 C 1.1467(7) 0.1777(5) 0.0791(4) 0.0835(13) Uani 1 1 d .
H5 H 1.2401 0.2078 0.0384 0.1 Uiso 1 1 calc R
C6 C 1.2113(7) 0.0781(5) 0.1416(4) 0.0845(14) Uani 1 1 d .
H6 H 1.3485 0.0406 0.1418 0.101 Uiso 1 1 calc R
C7 C 1.0821(8) 0.0305(5) 0.2046(3) 0.0779(12) Uani 1 1 d .
C8 C 0.8778(8) 0.0855(5) 0.2014(4) 0.0845(13) Uani 1 1 d .
H8 H 0.7855 0.0531 0.2418 0.101 Uiso 1 1 calc R
C9 C 0.8072(8) 0.1873(6) 0.1398(4) 0.0850(13) Uani 1 1 d .
H9 H 0.67 0.2246 0.1405 0.102 Uiso 1 1 calc R
C10 C 1.1561(8) -0.0744(6) 0.2693(4) 0.0889(14) Uani 1 1 d .
C11 C 1.2223(8) -0.1609(6) 0.3231(4) 0.0928(15) Uani 1 1 d .
C12 C 1.6379(10) -0.2841(8) 0.4072(5) 0.138(2) Uani 1 1 d .
H12A H 1.7071 -0.1742 0.4377 0.207 Uiso 1 1 calc R
H12B H 1.6608 -0.3197 0.3372 0.207 Uiso 1 1 calc R
H12C H 1.7015 -0.3539 0.448 0.207 Uiso 1 1 calc R
C13 C 1.1995(11) -0.5013(6) 0.3459(5) 0.135(3) Uani 1 1 d .
H13A H 1.2588 -0.572 0.387 0.203 Uiso 1 1 calc R
H13B H 1.2231 -0.5383 0.2761 0.203 Uiso 1 1 calc R
H13C H 1.0437 -0.5025 0.3439 0.203 Uiso 1 1 calc R
C14 C 1.2923(10) -0.2200(7) 0.5376(4) 0.1142(19) Uani 1 1 d .
H14A H 1.3631 -0.1103 0.5673 0.171 Uiso 1 1 calc R
H14B H 1.3531 -0.2889 0.5797 0.171 Uiso 1 1 calc R
H14C H 1.1362 -0.2227 0.5352 0.171 Uiso 1 1 calc R
N1 N 0.8741(6) 0.3308(5) 0.0086(3) 0.0922(12) Uani 1 1 d .
H1A H 0.9558 0.3409 -0.0351 0.111 Uiso 1 1 calc R
Si1 Si 1.3391(2) -0.29289(16) 0.40440(10) 0.0900(6) Uani 1 1 d .

loop_
_atom_site_aniso_label
_atom_site_aniso_U_11
_atom_site_aniso_U_22
_atom_site_aniso_U_33
_atom_site_aniso_U_23
_atom_site_aniso_U_13
_atom_site_aniso_U_12
C1 0.087(3) 0.098(3) 0.082(3) 0.037(3) -0.004(2) 0.021(3)
C2 0.087(3) 0.086(3) 0.086(3) 0.038(2) 0.002(2) 0.022(2)
C3 0.072(3) 0.080(3) 0.091(3) 0.041(2) 0.001(2) 0.018(2)
C4 0.072(3) 0.079(3) 0.089(3) 0.037(2) -0.006(2) 0.011(2)
C5 0.066(3) 0.087(3) 0.099(3) 0.041(2) -0.001(2) 0.015(2)
C6 0.063(3) 0.090(3) 0.101(3) 0.040(3) -0.004(2) 0.017(2)
C7 0.072(3) 0.078(3) 0.083(3) 0.035(2) -0.002(2) 0.005(2)
C8 0.078(3) 0.089(3) 0.093(3) 0.044(2) 0.004(2) 0.016(2)
C9 0.069(3) 0.092(3) 0.098(3) 0.043(3) 0.003(2) 0.017(2)
C10 0.085(3) 0.093(3) 0.087(3) 0.039(3) -0.010(2) 0.015(2)
C11 0.091(3) 0.092(3) 0.091(3) 0.032(3) -0.003(3) 0.018(3)
C12 0.105(5) 0.181(6) 0.149(5) 0.088(5) 0.008(4) 0.047(4)
C13 0.170(6) 0.092(4) 0.123(5) 0.036(3) -0.029(4) 0.008(4)
C14 0.138(5) 0.120(4) 0.083(3) 0.035(3) 0.009(3) 0.017(4)
N1 0.084(3) 0.105(3) 0.109(3) 0.063(2) 0.020(2) 0.032(2)
Si1 0.0940(11) 0.0905(10) 0.0850(9) 0.0397(7) -0.0069(7) 0.0179(7)

loop_
_atom_type_symbol
_atom_type_description
_atom_type_scat_dispersion_real
_atom_type_scat_dispersion_imag
_atom_type_scat_source
C C 0.0181 0.0091 'International Tables Vol C Tables 4.2.6.8 and 6.1.1.4'
H H 0 0 'International Tables Vol C Tables 4.2.6.8 and 6.1.1.4'
N N 0.0311 0.018 'International Tables Vol C Tables 4.2.6.8 and 6.1.1.4'
Si Si 0.2541 0.3302 'International Tables Vol C Tables 4.2.6.8 and 6.1.1.4'

loop_
_geom_angle_atom_site_label_1
_geom_angle_atom_site_label_2
_geom_angle_atom_site_label_3
_geom_angle
_geom_angle_site_symmetry_1
C3 C1 C2 119.9(4) .
C3 C2 C1 120.4(5) 2_665
C2 C3 C1 119.7(4) 2_665
C2 C3 N1 119.2(4) 2_665
C1 C3 N1 121.0(4) .
N1 C4 C9 123.5(4) .
N1 C4 C5 119.0(5) .
C9 C4 C5 117.5(4) .
C6 C5 C4 120.1(5) .
C5 C6 C7 122.8(4) .
C6 C7 C8 117.3(4) .
C6 C7 C10 121.1(4) .
C8 C7 C10 121.5(5) .
C9 C8 C7 121.6(5) .
C8 C9 C4 120.6(5) .
C11 C10 C7 178.6(6) .
C10 C11 Si1 176.9(5) .
C4 N1 C3 125.4(4) .
C13 Si1 C14 109.8(3) .
C13 Si1 C12 110.9(3) .
C14 Si1 C12 110.0(3) .
C13 Si1 C11 108.3(2) .
C14 Si1 C11 109.6(2) .
C12 Si1 C11 108.1(3) .

loop_
_geom_bond_atom_site_label_1
_geom_bond_atom_site_label_2
_geom_bond_distance
_geom_bond_site_symmetry_2
C1 C3 1.380(6) .
C1 C2 1.386(6) .
C2 C3 1.379(6) 2_665
C3 C2 1.379(6) 2_665
C3 N1 1.433(5) .
C4 N1 1.387(5) .
C4 C9 1.399(7) .
C4 C5 1.403(6) .
C5 C6 1.363(6) .
C6 C7 1.376(7) .
C7 C8 1.379(6) .
C7 C10 1.433(6) .
C8 C9 1.378(6) .
C10 C11 1.194(6) .
C11 Si1 1.845(5) .
C12 Si1 1.840(7) .
C13 Si1 1.837(5) .
C14 Si1 1.839(5) .

loop_
_geom_torsion_atom_site_label_1
_geom_torsion_atom_site_label_2
_geom_torsion_atom_site_label_3
_geom_torsion_atom_site_label_4
_geom_torsion
_geom_torsion_site_symmetry_1
_geom_torsion_site_symmetry_4
C3 C1 C2 C3 0.0(8) . 2_665
C2 C1 C3 C2 0.0(8) . 2_665
C2 C1 C3 N1 176.6(4) . .
N1 C4 C5 C6 -177.3(4) . .
C9 C4 C5 C6 0.6(7) . .
C4 C5 C6 C7 -0.7(7) . .
C5 C6 C7 C8 1.2(7) . .
C5 C6 C7 C10 -180.0(4) . .
C6 C7 C8 C9 -1.6(7) . .
C10 C7 C8 C9 179.5(4) . .
C7 C8 C9 C4 1.6(7) . .
N1 C4 C9 C8 176.8(4) . .
C5 C4 C9 C8 -1.1(7) . .
C6 C7 C10 C11 2E1(2) . .
C8 C7 C10 C11 -16E1(2) . .
C7 C10 C11 Si1 -1E1(3) . .
C9 C4 N1 C3 10.2(7) . .
C5 C4 N1 C3 -172.0(4) . .
C2 C3 N1 C4 -129.6(5) 2_665 .
C1 C3 N1 C4 53.8(7) . .
C10 C11 Si1 C13 -114(8) . .
C10 C11 Si1 C14 126(8) . .
C10 C11 Si1 C12 6(8) . .
